data_4079277
loop_
_publ_author_name
'Liu, Xiaolong'
'Chen, Wanzhi'

_publ_section_title
;
 Pyridazine-Based N-Heterocyclic Carbene Complexes and Ruthenium-Catalyzed
 Oxidation Reaction of Alkenes
;
_journal_issue 18
_journal_name_full Organometallics
_journal_page_first 6614
_journal_paper_doi 10.1021/om300644h
_journal_volume 31
_journal_year 2012
_chemical_formula_sum 'C66 H54 Cu3 F18 N24 O3 P3'
_chemical_formula_weight 1856.86
_chemical_name_systematic
; 
 ? 
;
_space_group_IT_number 198
_symmetry_cell_setting cubic
_symmetry_space_group_name_Hall 'P 2ac 2ab 3'
_symmetry_space_group_name_H-M 'P 21 3'
_atom_sites_solution_hydrogens geom
_atom_sites_solution_primary direct
_atom_sites_solution_secondary difmap
_audit_creation_method SHELXL-97
_cell_angle_alpha 90.00
_cell_angle_beta 90.00
_cell_angle_gamma 90.00
_cell_formula_units_Z 4
_cell_length_a 20.2458(19)
_cell_length_b 20.2458(19)
_cell_length_c 20.2458(19)
_cell_measurement_temperature 293(2)
_cell_volume 8298.6(13)
_computing_cell_refinement 'Bruker SMART'
_computing_data_collection 'Bruker SMART'
_computing_data_reduction 'Bruker SHELXTL'
_computing_molecular_graphics 'Bruker SHELXTL'
_computing_publication_material 'Bruker SHELXTL'
_computing_structure_refinement 'SHELXL-97 (Sheldrick, 1997)'
_computing_structure_solution 'SHELXS-97 (Sheldrick, 1990)'
_diffrn_ambient_temperature 293(2)
_diffrn_measured_fraction_theta_full 1.000
_diffrn_measured_fraction_theta_max 1.000
_diffrn_measurement_device_type 'CCD area detector'
_diffrn_measurement_method 'phi and omega scans'
_diffrn_radiation_monochromator graphite
_diffrn_radiation_source 'fine-focus sealed tube'
_diffrn_radiation_type MoK\a
_diffrn_radiation_wavelength 0.71073
_diffrn_reflns_av_R_equivalents 0.1440
_diffrn_reflns_av_sigmaI/netI 0.0750
_diffrn_reflns_limit_h_max 24
_diffrn_reflns_limit_h_min -23
_diffrn_reflns_limit_k_max 19
_diffrn_reflns_limit_k_min -24
_diffrn_reflns_limit_l_max 23
_diffrn_reflns_limit_l_min -24
_diffrn_reflns_number 39544
_diffrn_reflns_theta_full 25.01
_diffrn_reflns_theta_max 25.01
_diffrn_reflns_theta_min 1.42
_exptl_absorpt_coefficient_mu 0.919
_exptl_absorpt_correction_T_max 0.7514
_exptl_absorpt_correction_T_min 0.7045
_exptl_absorpt_correction_type multi-scan
_exptl_absorpt_process_details sadabs
_exptl_crystal_colour yellow
_exptl_crystal_density_diffrn 1.486
_exptl_crystal_density_method 'not measured'
_exptl_crystal_description block
_exptl_crystal_F_000 3744
_exptl_crystal_size_max 0.41
_exptl_crystal_size_mid 0.35
_exptl_crystal_size_min 0.33
_platon_squeeze_details ' '
_refine_diff_density_max 0.653
_refine_diff_density_min -0.313
_refine_diff_density_rms 0.080
_refine_ls_abs_structure_details 'Flack H D (1983), Acta Cryst. A39, 876-881'
_refine_ls_abs_structure_Flack 0.00(3)
_refine_ls_extinction_method none
_refine_ls_goodness_of_fit_ref 0.922
_refine_ls_hydrogen_treatment constr
_refine_ls_matrix_type full
_refine_ls_number_parameters 390
_refine_ls_number_reflns 4876
_refine_ls_number_restraints 993
_refine_ls_restrained_S_all 0.950
_refine_ls_R_factor_all 0.0920
_refine_ls_R_factor_gt 0.0660
_refine_ls_shift/su_max 0.001
_refine_ls_shift/su_mean 0.000
_refine_ls_structure_factor_coef Fsqd
_refine_ls_weighting_details 'calc w=1/[\s^2^(Fo^2^)+(0.1146P)^2^+0.0000P] where P=(Fo^2^+2Fc^2^)/3'
_refine_ls_weighting_scheme calc
_refine_ls_wR_factor_gt 0.1680
_refine_ls_wR_factor_ref 0.1823
_reflns_number_gt 3010
_reflns_number_total 4876
_reflns_threshold_expression >2sigma(I)
_cod_data_source_file om300644h_si_002.cif
_cod_data_source_block complex_2
_cod_depositor_comments
;
The following automatic conversions were performed:

'_symmetry_cell_setting' value 'Cubic' changed to 'cubic' according
to /home/saulius/struct/CIF-dictionaries/cif_core.dic dictionary
named 'cif_core.dic' version 2.4.2 from 2011-04-26.

Automatic conversion script
Id: cif_fix_values 1891 2012-01-12 08:04:46Z andrius 
;
_cod_original_sg_symbol_H-M P2(1)3
_cod_database_code 4079277

loop_
_symmetry_equiv_pos_as_xyz
'x, y, z'
'-x+1/2, -y, z+1/2'
'-x, y+1/2, -z+1/2'
'x+1/2, -y+1/2, -z'
'z, x, y'
'z+1/2, -x+1/2, -y'
'-z+1/2, -x, y+1/2'
'-z, x+1/2, -y+1/2'
'y, z, x'
'-y, z+1/2, -x+1/2'
'y+1/2, -z+1/2, -x'
'-y+1/2, -z, x+1/2'

loop_
_atom_site_label
_atom_site_type_symbol
_atom_site_fract_x
_atom_site_fract_y
_atom_site_fract_z
_atom_site_U_iso_or_equiv
_atom_site_adp_type
_atom_site_occupancy
_atom_site_symmetry_multiplicity
_atom_site_calc_flag
_atom_site_refinement_flags
_atom_site_disorder_assembly
_atom_site_disorder_group
Cu1 Cu 0.67992(4) 0.24115(4) 0.83468(4) 0.0557(3) Uani 1 1 d . . .
F1 F 0.2412(4) 0.2712(4) 0.8134(5) 0.128(3) Uani 0.849(15) 1 d PDU A 1
F2 F 0.2590(4) 0.1651(3) 0.8422(4) 0.109(3) Uani 0.849(15) 1 d PDU A 1
F3 F 0.4235(12) 0.1094(8) 0.8664(8) 0.129(5) Uani 0.355(16) 1 d PDU B 1
F4 F 0.4949(8) 0.1163(10) 0.9425(12) 0.129(6) Uani 0.355(16) 1 d PDU B 1
F1' F 0.294(3) 0.2608(17) 0.8478(13) 0.107(8) Uani 0.151(15) 1 d PDU A 2
F2' F 0.3104(12) 0.272(2) 0.7415(17) 0.113(8) Uani 0.151(15) 1 d PDU A 2
F3' F 0.4925(7) 0.0899(6) 0.9783(9) 0.230(7) Uani 0.645(16) 1 d PDU B 2
F4' F 0.4695(8) 0.1084(7) 0.8786(8) 0.163(5) Uani 0.645(16) 1 d PDU B 2
F5 F 0.1747(9) 0.3055(6) 0.6080(7) 0.318(8) Uani 1 1 d DU . .
F6 F 0.1514(8) 0.4086(7) 0.5788(9) 0.305(7) Uani 1 1 d DU . .
N1 N 0.5979(3) 0.2610(3) 0.8985(3) 0.0613(14) Uani 1 1 d U . .
N2 N 0.6025(3) 0.2718(4) 0.9634(3) 0.0776(17) Uani 1 1 d U . .
N3 N 0.5469(3) 0.2430(3) 0.7991(3) 0.0603(14) Uani 1 1 d U . .
N4 N 0.5907(3) 0.2062(3) 0.7099(3) 0.0597(14) Uani 1 1 d U . .
N5 N 0.6879(3) 0.1384(3) 0.8471(3) 0.0696(16) Uani 1 1 d U . .
N6 N 0.5544(3) 0.2880(5) 1.0646(4) 0.103(2) Uani 1 1 d U . .
N7 N 0.5355(4) 0.3006(6) 1.1724(4) 0.126(2) Uani 1 1 d U . .
N8 N 0.5080(5) 0.3586(5) 1.3414(5) 0.170(3) Uani 1 1 d DU . .
P1 P 0.28719(13) 0.21281(13) 0.78719(13) 0.0825(12) Uani 1 3 d SDU . .
P2 P 0.43456(14) 0.06544(14) 0.93456(14) 0.1071(16) Uani 1 3 d SDU . .
P3 P 0.1374(4) 0.3626(4) 0.6374(4) 0.176(4) Uani 1 3 d SDU . .
C1 C 0.5416(4) 0.2611(4) 0.8669(4) 0.0641(17) Uani 1 1 d U . .
C2 C 0.4821(4) 0.2754(5) 0.8989(4) 0.081(2) Uani 1 1 d U . .
H2 H 0.4422 0.2777 0.8763 0.097 Uiso 1 1 calc R . .
C3 C 0.4862(4) 0.2857(5) 0.9649(5) 0.092(2) Uani 1 1 d U . .
H3 H 0.4481 0.2946 0.9889 0.110 Uiso 1 1 calc R . .
C4 C 0.5452(4) 0.2832(5) 0.9964(4) 0.085(2) Uani 1 1 d U . .
C5 C 0.6048(3) 0.2428(3) 0.7652(3) 0.0564(15) Uani 1 1 d U . .
C6 C 0.5258(4) 0.1891(4) 0.7075(4) 0.0674(18) Uani 1 1 d U . .
H6 H 0.5050 0.1662 0.6735 0.081 Uiso 1 1 calc R . .
C7 C 0.4974(4) 0.2110(4) 0.7629(4) 0.0717(19) Uani 1 1 d U . .
H7 H 0.4534 0.2060 0.7750 0.086 Uiso 1 1 calc R . .
C8 C 0.6391(4) 0.1971(4) 0.6553(4) 0.0701(19) Uani 1 1 d U . .
H8A H 0.6827 0.1903 0.6738 0.084 Uiso 1 1 calc R . .
H8B H 0.6274 0.1580 0.6301 0.084 Uiso 1 1 calc R . .
C9 C 0.7460(4) 0.1115(4) 0.8596(4) 0.073(2) Uani 1 1 d U . .
C10 C 0.7541(5) 0.0430(5) 0.8729(6) 0.104(3) Uani 1 1 d U . .
H10 H 0.7950 0.0246 0.8830 0.125 Uiso 1 1 calc R . .
C11 C 0.6976(6) 0.0057(5) 0.8699(6) 0.110(3) Uani 1 1 d U . .
H11 H 0.6998 -0.0394 0.8786 0.132 Uiso 1 1 calc R . .
C12 C 0.6381(5) 0.0335(5) 0.8545(6) 0.099(3) Uani 1 1 d U . .
H12 H 0.6006 0.0075 0.8497 0.119 Uiso 1 1 calc R . .
C13 C 0.6349(4) 0.0989(4) 0.8463(5) 0.082(2) Uani 1 1 d U . .
H13 H 0.5936 0.1180 0.8397 0.098 Uiso 1 1 calc R . .
C14 C 0.5062(5) 0.3088(7) 1.1117(5) 0.114(3) Uani 1 1 d DU . .
C15 C 0.6011(6) 0.2771(7) 1.1684(6) 0.125(3) Uani 1 1 d U . .
H15 H 0.6307 0.2684 1.2025 0.150 Uiso 1 1 calc R . .
C16 C 0.6105(5) 0.2704(7) 1.0999(5) 0.113(3) Uani 1 1 d U . .
H16 H 0.6495 0.2559 1.0806 0.136 Uiso 1 1 calc R . .
C17 C 0.4971(5) 0.3103(6) 1.2329(5) 0.141(3) Uani 1 1 d DU . .
H17A H 0.4951 0.2689 1.2570 0.169 Uiso 1 1 calc R . .
H17B H 0.4524 0.3228 1.2213 0.169 Uiso 1 1 calc R . .
C18 C 0.5262(4) 0.3624(5) 1.2769(5) 0.137(3) Uani 1 1 d DU . .
C19 C 0.5690(6) 0.4128(6) 1.2608(6) 0.163(3) Uani 1 1 d DU . .
H19 H 0.5834 0.4165 1.2174 0.196 Uiso 1 1 calc R . .
C20 C 0.5914(6) 0.4579(6) 1.3063(6) 0.172(4) Uani 1 1 d DU . .
H20 H 0.6194 0.4917 1.2928 0.207 Uiso 1 1 calc R . .
C21 C 0.5730(6) 0.4535(6) 1.3708(6) 0.162(4) Uani 1 1 d DU . .
H21 H 0.5884 0.4836 1.4019 0.194 Uiso 1 1 calc R . .
C22 C 0.5304(6) 0.4028(6) 1.3885(6) 0.168(4) Uani 1 1 d DU . .
H22 H 0.5168 0.3984 1.4321 0.201 Uiso 1 1 calc R . .
O1 O 0.4494(3) 0.3258(6) 1.0980(4) 0.158(4) Uani 1 1 d D . .

loop_
_atom_site_aniso_label
_atom_site_aniso_U_11
_atom_site_aniso_U_22
_atom_site_aniso_U_33
_atom_site_aniso_U_23
_atom_site_aniso_U_13
_atom_site_aniso_U_12
Cu1 0.0515(5) 0.0563(5) 0.0593(5) 0.0017(4) 0.0010(4) 0.0022(4)
F1 0.096(5) 0.097(5) 0.190(8) -0.035(5) 0.019(6) 0.001(4)
F2 0.125(5) 0.109(5) 0.094(6) 0.004(4) 0.021(4) -0.016(4)
F3 0.105(9) 0.159(9) 0.124(9) 0.006(8) -0.011(8) 0.002(9)
F4 0.120(10) 0.142(10) 0.126(11) 0.015(9) -0.031(9) -0.032(9)
F1' 0.106(14) 0.110(13) 0.105(13) -0.007(12) 0.002(13) 0.000(13)
F2' 0.115(14) 0.115(14) 0.108(14) -0.003(13) 0.010(13) 0.005(13)
F3' 0.180(12) 0.325(16) 0.184(13) 0.008(14) -0.094(10) -0.035(12)
F4' 0.109(9) 0.199(9) 0.180(9) 0.037(8) 0.030(8) -0.024(7)
F5 0.385(17) 0.260(13) 0.310(15) -0.143(12) 0.099(15) -0.011(14)
F6 0.383(16) 0.222(12) 0.309(15) 0.067(11) 0.115(14) -0.067(13)
N1 0.052(3) 0.074(3) 0.057(3) -0.004(3) 0.003(2) -0.002(3)
N2 0.054(3) 0.115(4) 0.064(4) -0.021(3) 0.008(3) -0.009(3)
N3 0.053(3) 0.057(3) 0.071(3) -0.008(3) 0.006(3) 0.002(3)
N4 0.061(3) 0.060(3) 0.059(3) 0.006(3) 0.000(3) 0.004(3)
N5 0.056(3) 0.063(3) 0.091(4) 0.005(3) 0.008(3) -0.005(3)
N6 0.059(4) 0.174(6) 0.077(4) -0.021(4) 0.020(3) -0.012(4)
N7 0.089(5) 0.204(6) 0.084(4) -0.037(5) 0.014(4) -0.017(5)
N8 0.168(7) 0.214(8) 0.127(6) -0.037(6) 0.026(6) -0.033(6)
P1 0.0825(12) 0.0825(12) 0.0825(12) -0.0047(12) 0.0047(12) -0.0047(12)
P2 0.1071(16) 0.1071(16) 0.1071(16) 0.0186(15) -0.0186(15) 0.0186(15)
P3 0.176(4) 0.176(4) 0.176(4) -0.068(4) 0.068(4) -0.068(4)
C1 0.053(4) 0.071(4) 0.068(4) -0.006(3) -0.002(3) -0.001(3)
C2 0.051(4) 0.112(5) 0.081(4) -0.010(4) 0.001(3) -0.006(4)
C3 0.054(4) 0.133(6) 0.088(5) -0.024(4) 0.012(4) 0.001(4)
C4 0.048(4) 0.140(5) 0.067(4) -0.023(4) 0.014(3) -0.015(4)
C5 0.062(4) 0.055(3) 0.052(3) 0.009(3) 0.011(3) 0.005(3)
C6 0.067(4) 0.064(4) 0.071(4) -0.002(4) -0.012(4) -0.010(4)
C7 0.056(4) 0.078(4) 0.081(4) -0.008(4) 0.001(4) -0.008(3)
C8 0.083(5) 0.056(4) 0.071(5) -0.009(4) 0.002(4) -0.001(3)
C9 0.070(5) 0.049(4) 0.099(5) -0.001(3) 0.004(4) 0.014(4)
C10 0.090(6) 0.070(5) 0.152(7) -0.006(5) -0.005(6) 0.000(5)
C11 0.107(6) 0.060(5) 0.161(7) 0.015(5) -0.004(6) -0.003(5)
C12 0.088(5) 0.062(5) 0.147(7) 0.004(5) -0.011(5) -0.003(4)
C13 0.067(4) 0.068(4) 0.111(5) -0.001(4) -0.009(4) -0.001(4)
C14 0.081(5) 0.184(6) 0.078(5) -0.042(5) 0.020(4) -0.021(5)
C15 0.089(5) 0.203(7) 0.084(5) -0.013(5) 0.028(5) -0.018(5)
C16 0.067(5) 0.183(7) 0.088(5) -0.030(5) 0.007(4) -0.012(5)
C17 0.110(6) 0.220(7) 0.092(5) -0.029(6) 0.031(5) -0.033(6)
C18 0.122(6) 0.197(7) 0.092(5) -0.042(6) 0.030(5) -0.038(6)
C19 0.161(7) 0.224(8) 0.104(6) -0.024(7) 0.014(6) -0.037(7)
C20 0.169(8) 0.208(9) 0.140(8) -0.038(8) 0.018(8) -0.034(8)
C21 0.155(8) 0.218(9) 0.112(7) -0.033(8) 0.023(7) -0.032(8)
C22 0.163(8) 0.220(9) 0.121(7) -0.040(7) 0.009(7) -0.026(7)
O1 0.058(4) 0.288(12) 0.128(6) -0.081(7) 0.006(4) 0.030(6)

loop_
_atom_type_symbol
_atom_type_description
_atom_type_scat_dispersion_real
_atom_type_scat_dispersion_imag
_atom_type_scat_source
C C 0.0033 0.0016 'International Tables Vol C Tables 4.2.6.8 and 6.1.1.4'
H H 0.0000 0.0000 'International Tables Vol C Tables 4.2.6.8 and 6.1.1.4'
F F 0.0171 0.0103 'International Tables Vol C Tables 4.2.6.8 and 6.1.1.4'
N N 0.0061 0.0033 'International Tables Vol C Tables 4.2.6.8 and 6.1.1.4'
O O 0.0106 0.0060 'International Tables Vol C Tables 4.2.6.8 and 6.1.1.4'
P P 0.1023 0.0942 'International Tables Vol C Tables 4.2.6.8 and 6.1.1.4'
Cu Cu 0.3201 1.2651 'International Tables Vol C Tables 4.2.6.8 and 6.1.1.4'

loop_
_geom_angle_atom_site_label_1
_geom_angle_atom_site_label_2
_geom_angle_atom_site_label_3
_geom_angle
_geom_angle_site_symmetry_1
_geom_angle_site_symmetry_3
C5 Cu1 C5 164.6(3) 10_646 .
C5 Cu1 N5 96.0(3) 10_646 .
C5 Cu1 N5 98.8(3) . .
C5 Cu1 N1 100.8(2) 10_646 .
C5 Cu1 N1 80.6(2) . .
N5 Cu1 N1 100.0(2) . .
C5 Cu1 Cu1 53.2(2) 10_646 10_646
C5 Cu1 Cu1 112.18(19) . 10_646
N5 Cu1 Cu1 135.72(18) . 10_646
N1 Cu1 Cu1 115.20(17) . 10_646
C5 Cu1 Cu1 113.1(2) 10_646 7_665
C5 Cu1 Cu1 52.24(19) . 7_665
N5 Cu1 Cu1 137.20(19) . 7_665
N1 Cu1 Cu1 104.22(17) . 7_665
Cu1 Cu1 Cu1 60.0 10_646 7_665
F3 F3 F3 60.000(7) 12_565 6_456
F3 F3 P2 64.6(7) 12_565 .
F3 F3 P2 64.6(7) 6_456 .
F2' F1' P1 61.3(14) 12_565 .
F1' F2' P1 60.4(17) 6_456 .
C1 N1 N2 122.8(6) . .
C1 N1 Cu1 112.4(5) . .
N2 N1 Cu1 124.8(4) . .
N1 N2 C4 116.9(6) . .
C5 N3 C7 110.6(6) . .
C5 N3 C1 123.6(6) . .
C7 N3 C1 124.7(6) . .
C6 N4 C5 111.6(6) . .
C6 N4 C8 125.4(6) . .
C5 N4 C8 122.3(6) . .
C9 N5 C13 118.0(7) . .
C9 N5 Cu1 120.0(5) . .
C13 N5 Cu1 121.9(6) . .
C16 N6 C4 127.0(8) . .
C16 N6 C14 106.9(8) . .
C4 N6 C14 126.0(8) . .
C14 N7 C15 113.3(9) . .
C14 N7 C17 120.2(9) . .
C15 N7 C17 126.2(10) . .
C18 N8 C22 122.4(9) . .
F1' P1 F1' 117.9(9) 6_456 .
F1' P1 F1' 117.9(9) 6_456 12_565
F1' P1 F1' 117.9(9) . 12_565
F1' P1 F2 81.9(14) 6_456 6_456
F1' P1 F2 40(2) . 6_456
F1' P1 F2 132(2) 12_565 6_456
F1' P1 F2 40(2) 6_456 12_565
F1' P1 F2 132(2) . 12_565
F1' P1 F2 81.9(14) 12_565 12_565
F2 P1 F2 92.5(5) 6_456 12_565
F1' P1 F2 132(2) 6_456 .
F1' P1 F2 81.9(14) . .
F1' P1 F2 40(2) 12_565 .
F2 P1 F2 92.5(5) 6_456 .
F2 P1 F2 92.5(5) 12_565 .
F1' P1 F2' 87.8(13) 6_456 6_456
F1' P1 F2' 146(2) . 6_456
F1' P1 F2' 58(3) 12_565 6_456
F2 P1 F2' 168.6(18) 6_456 6_456
F2 P1 F2' 82.8(12) 12_565 6_456
F2 P1 F2' 98.1(17) . 6_456
F1' P1 F2' 58(3) 6_456 .
F1' P1 F2' 87.8(13) . .
F1' P1 F2' 146(2) 12_565 .
F2 P1 F2' 82.8(12) 6_456 .
F2 P1 F2' 98.1(17) 12_565 .
F2 P1 F2' 168.6(18) . .
F2' P1 F2' 87.5(15) 6_456 .
F1' P1 F2' 146(2) 6_456 12_565
F1' P1 F2' 58(3) . 12_565
F1' P1 F2' 87.8(13) 12_565 12_565
F2 P1 F2' 98.1(17) 6_456 12_565
F2 P1 F2' 168.6(18) 12_565 12_565
F2 P1 F2' 82.8(12) . 12_565
F2' P1 F2' 87.5(15) 6_456 12_565
F2' P1 F2' 87.5(15) . 12_565
F1' P1 F1 48(2) 6_456 6_456
F1' P1 F1 100.8(15) . 6_456
F1' P1 F1 137(2) 12_565 6_456
F2 P1 F1 90.5(4) 6_456 6_456
F2 P1 F1 86.6(4) 12_565 6_456
F2 P1 F1 176.9(5) . 6_456
F2' P1 F1 78.9(17) 6_456 6_456
F2' P1 F1 13.6(19) . 6_456
F2' P1 F1 97.5(11) 12_565 6_456
F1' P1 F1 100.8(15) 6_456 12_565
F1' P1 F1 137(2) . 12_565
F1' P1 F1 48(2) 12_565 12_565
F2 P1 F1 176.9(5) 6_456 12_565
F2 P1 F1 90.5(4) 12_565 12_565
F2 P1 F1 86.6(4) . 12_565
F2' P1 F1 13.6(19) 6_456 12_565
F2' P1 F1 97.5(11) . 12_565
F2' P1 F1 78.9(17) 12_565 12_565
F1 P1 F1 90.4(6) 6_456 12_565
F1' P1 F1 137(2) 6_456 .
F1' P1 F1 48(2) . .
F1' P1 F1 100.8(15) 12_565 .
F2 P1 F1 86.6(4) 6_456 .
F2 P1 F1 176.9(5) 12_565 .
F2 P1 F1 90.5(4) . .
F2' P1 F1 97.5(11) 6_456 .
F2' P1 F1 78.9(17) . .
F2' P1 F1 13.6(19) 12_565 .
F1 P1 F1 90.4(6) 6_456 .
F1 P1 F1 90.4(6) 12_565 .
F3' P2 F3' 89.5(8) . 6_456
F3' P2 F3' 89.5(8) . 12_565
F3' P2 F3' 89.5(8) 6_456 12_565
F3' P2 F4' 84.1(6) . .
F3' P2 F4' 86.1(6) 6_456 .
F3' P2 F4' 172.3(11) 12_565 .
F3' P2 F4' 86.1(6) . 12_565
F3' P2 F4' 172.3(11) 6_456 12_565
F3' P2 F4' 84.1(6) 12_565 12_565
F4' P2 F4' 99.8(8) . 12_565
F3' P2 F4' 172.3(11) . 6_456
F3' P2 F4' 84.1(6) 6_456 6_456
F3' P2 F4' 86.1(6) 12_565 6_456
F4' P2 F4' 99.8(8) . 6_456
F4' P2 F4' 99.8(8) 12_565 6_456
F3' P2 F4 33.2(7) . .
F3' P2 F4 94.7(12) 6_456 .
F3' P2 F4 122.2(11) 12_565 .
F4' P2 F4 51.9(8) . .
F4' P2 F4 85.1(10) 12_565 .
F4' P2 F4 151.6(11) 6_456 .
F3' P2 F4 122.2(11) . 6_456
F3' P2 F4 33.2(7) 6_456 6_456
F3' P2 F4 94.7(12) 12_565 6_456
F4' P2 F4 85.1(10) . 6_456
F4' P2 F4 151.6(11) 12_565 6_456
F4' P2 F4 51.9(8) 6_456 6_456
F4 P2 F4 118.4(3) . 6_456
F3' P2 F4 94.7(12) . 12_565
F3' P2 F4 122.2(11) 6_456 12_565
F3' P2 F4 33.2(7) 12_565 12_565
F4' P2 F4 151.6(11) . 12_565
F4' P2 F4 51.9(8) 12_565 12_565
F4' P2 F4 85.1(10) 6_456 12_565
F4 P2 F4 118.4(3) . 12_565
F4 P2 F4 118.4(3) 6_456 12_565
F3' P2 F3 114.0(8) . .
F3' P2 F3 102.6(9) 6_456 .
F3' P2 F3 153.3(11) 12_565 .
F4' P2 F3 34.4(6) . .
F4' P2 F3 85.0(12) 12_565 .
F4' P2 F3 71.8(11) 6_456 .
F4 P2 F3 80.9(8) . .
F4 P2 F3 83.6(8) 6_456 .
F4 P2 F3 126.9(13) 12_565 .
F3' P2 F3 153.3(11) . 6_456
F3' P2 F3 114.0(8) 6_456 6_456
F3' P2 F3 102.6(9) 12_565 6_456
F4' P2 F3 85.0(12) . 6_456
F4' P2 F3 71.8(11) 12_565 6_456
F4' P2 F3 34.4(6) 6_456 6_456
F4 P2 F3 126.9(13) . 6_456
F4 P2 F3 80.9(8) 6_456 6_456
F4 P2 F3 83.6(8) 12_565 6_456
F3 P2 F3 50.7(14) . 6_456
F3' P2 F3 102.6(9) . 12_565
F3' P2 F3 153.3(11) 6_456 12_565
F3' P2 F3 114.0(8) 12_565 12_565
F4' P2 F3 71.8(11) . 12_565
F4' P2 F3 34.4(6) 12_565 12_565
F4' P2 F3 85.0(12) 6_456 12_565
F4 P2 F3 83.6(8) . 12_565
F4 P2 F3 126.9(13) 6_456 12_565
F4 P2 F3 80.9(8) 12_565 12_565
F3 P2 F3 50.7(14) . 12_565
F3 P2 F3 50.7(14) 6_456 12_565
F5 P3 F5 96.7(11) 12_565 .
F5 P3 F5 96.7(11) 12_565 6_456
F5 P3 F5 96.7(11) . 6_456
F5 P3 F6 93.9(7) 12_565 12_565
F5 P3 F6 166.5(13) . 12_565
F5 P3 F6 90.3(9) 6_456 12_565
F5 P3 F6 166.5(13) 12_565 6_456
F5 P3 F6 90.3(9) . 6_456
F5 P3 F6 93.9(8) 6_456 6_456
F6 P3 F6 77.6(12) 12_565 6_456
F5 P3 F6 90.3(9) 12_565 .
F5 P3 F6 93.9(7) . .
F5 P3 F6 166.5(13) 6_456 .
F6 P3 F6 77.6(12) 12_565 .
F6 P3 F6 77.6(12) 6_456 .
N1 C1 C2 121.6(7) . .
N1 C1 N3 113.9(6) . .
C2 C1 N3 124.5(7) . .
C3 C2 C1 115.9(8) . .
C4 C3 C2 120.8(8) . .
C3 C4 N2 121.9(8) . .
C3 C4 N6 125.5(7) . .
N2 C4 N6 112.5(7) . .
N3 C5 N4 103.5(6) . .
N3 C5 Cu1 129.4(5) . 7_665
N4 C5 Cu1 110.1(4) . 7_665
N3 C5 Cu1 106.9(5) . .
N4 C5 Cu1 134.3(5) . .
Cu1 C5 Cu1 74.6(3) 7_665 .
C7 C6 N4 107.5(7) . .
C6 C7 N3 106.6(7) . .
C9 C8 N4 111.5(6) 7_665 .
N5 C9 C10 122.7(8) . .
N5 C9 C8 117.2(7) . 10_646
C10 C9 C8 120.0(8) . 10_646
C11 C10 C9 115.6(10) . .
C12 C11 C10 121.2(9) . .
C13 C12 C11 118.7(9) . .
C12 C13 N5 123.5(9) . .
O1 C14 N7 129.6(9) . .
O1 C14 N6 124.8(9) . .
N7 C14 N6 105.4(9) . .
C16 C15 N7 102.4(10) . .
N6 C16 C15 111.9(9) . .
N7 C17 C18 112.5(8) . .
N8 C18 C19 116.1(8) . .
N8 C18 C17 115.0(9) . .
C19 C18 C17 128.9(9) . .
C20 C19 C18 122.8(9) . .
C21 C20 C19 120.7(10) . .
C20 C21 C22 117.7(10) . .
N8 C22 C21 120.3(10) . .

loop_
_geom_bond_atom_site_label_1
_geom_bond_atom_site_label_2
_geom_bond_distance
_geom_bond_site_symmetry_2
Cu1 C5 2.046(7) 10_646
Cu1 C5 2.072(7) .
Cu1 N5 2.101(6) .
Cu1 N1 2.142(6) .
Cu1 Cu1 2.4952(15) 10_646
Cu1 Cu1 2.4952(14) 7_665
F1 P1 1.596(7) .
F2 P1 1.581(6) .
F3 F3 1.42(4) 12_565
F3 F3 1.42(4) 6_456
F3 P2 1.658(14) .
F4 P2 1.607(14) .
F1' F2' 1.54(7) 12_565
F1' P1 1.571(19) .
F2' F1' 1.54(7) 6_456
F2' P1 1.585(19) .
F3' P2 1.550(10) .
F4' P2 1.593(10) .
F5 P3 1.503(10) .
F6 P3 1.535(15) .
N1 C1 1.308(9) .
N1 N2 1.337(8) .
N2 C4 1.358(9) .
N3 C5 1.358(8) .
N3 C7 1.400(9) .
N3 C1 1.425(9) .
N4 C6 1.358(9) .
N4 C5 1.373(9) .
N4 C8 1.488(10) .
N5 C9 1.321(9) .
N5 C13 1.339(10) .
N6 C16 1.387(12) .
N6 C4 1.397(10) .
N6 C14 1.428(11) .
N7 C14 1.374(13) .
N7 C15 1.414(14) .
N7 C17 1.465(12) .
N8 C18 1.359(8) .
N8 C22 1.384(9) .
P1 F1' 1.571(19) 6_456
P1 F1' 1.571(19) 12_565
P1 F2 1.581(7) 6_456
P1 F2 1.581(6) 12_565
P1 F2' 1.585(19) 6_456
P1 F2' 1.585(19) 12_565
P1 F1 1.596(7) 6_456
P1 F1 1.596(7) 12_565
P2 F3' 1.550(10) 6_456
P2 F3' 1.550(10) 12_565
P2 F4' 1.593(10) 12_565
P2 F4' 1.593(10) 6_456
P2 F4 1.607(14) 6_456
P2 F4 1.607(14) 12_565
P2 F3 1.658(14) 6_456
P2 F3 1.658(14) 12_565
P3 F5 1.503(10) 12_565
P3 F5 1.503(10) 6_456
P3 F6 1.535(15) 12_565
P3 F6 1.535(15) 6_456
C1 C2 1.397(11) .
C2 C3 1.355(12) .
C3 C4 1.354(12) .
C5 Cu1 2.046(7) 7_665
C6 C7 1.336(11) .
C8 C9 1.453(11) 7_665
C9 C10 1.423(12) .
C9 C8 1.453(11) 10_646
C10 C11 1.372(14) .
C11 C12 1.366(14) .
C12 C13 1.336(12) .
C14 O1 1.232(11) .
C15 C16 1.406(13) .
C17 C18 1.5003(11) .
C18 C19 1.378(9) .
C19 C20 1.372(9) .
C20 C21 1.361(9) .
C21 C22 1.389(9) .

loop_
_platon_squeeze_void_nr
_platon_squeeze_void_average_x
_platon_squeeze_void_average_y
_platon_squeeze_void_average_z
_platon_squeeze_void_volume
_platon_squeeze_void_count_electrons
_platon_squeeze_void_content
1 -0.158 -0.132 -0.128 1243 287 ' '
